data_7051312
loop_
_publ_author_name
'Sun, Wei-Yin'
'Xie, Jin'
'Mei, Yu-Hua'
'Yu, Kai-Bei'

_publ_section_title
;
 Synthesis and crystal structure of three-coordinated silver(I) and
 copper(I) complexes with N2P binding set containing a novel tripodal
 ligand: 1,3,5-tris(benzimidazol-2-ylmethyl)benzene
;
_journal_issue 7
_journal_name_full 'New Journal of Chemistry'
_journal_page_first 519
_journal_paper_doi 10.1039/b002450n
_journal_volume 24
_journal_year 2000
_chemical_formula_sum 'C49 H45 Ag N7 O5 P'
_chemical_formula_weight 950.76
_chemical_name_systematic
;
 ?
;
_space_group_IT_number 15
_symmetry_cell_setting monoclinic
_symmetry_space_group_name_Hall '-C 2yc'
_symmetry_space_group_name_H-M 'C 1 2/c 1'
_atom_sites_solution_hydrogens geom
_atom_sites_solution_primary patterson
_atom_sites_solution_secondary difmap
_audit_creation_method SHELXL
_cell_angle_alpha 90.00
_cell_angle_beta 118.610(10)
_cell_angle_gamma 90.00
_cell_formula_units_Z 8
_cell_length_a 25.504(4)
_cell_length_b 20.498(3)
_cell_length_c 19.688(3)
_cell_measurement_reflns_used 29
_cell_measurement_temperature 296(2)
_cell_measurement_theta_max 16.28
_cell_measurement_theta_min 3.83
_cell_volume 9036(3)
_computing_cell_refinement 'Bruker XSCANS'
_computing_data_collection 'Bruker XSCANS'
_computing_data_reduction 'Bruker SHELXTL'
_computing_molecular_graphics 'Bruker SHELXTL'
_computing_publication_material 'Bruker SHELXTL'
_computing_structure_refinement 'SHELXL-93 (Sheldrick, 1993)'
_computing_structure_solution 'SHELXS-86 (Sheldrick, 1990)'
_diffrn_ambient_temperature 296(2)
_diffrn_measurement_method '\w scans'
_diffrn_radiation_monochromator graphite
_diffrn_radiation_source 'normal-focus sealed tube'
_diffrn_radiation_type MoK\a
_diffrn_radiation_wavelength 0.71073
_diffrn_reflns_av_R_equivalents 0.0136
_diffrn_reflns_av_sigmaI/netI 0.0598
_diffrn_reflns_limit_h_max 30
_diffrn_reflns_limit_h_min 0
_diffrn_reflns_limit_k_max 24
_diffrn_reflns_limit_k_min 0
_diffrn_reflns_limit_l_max 20
_diffrn_reflns_limit_l_min -23
_diffrn_reflns_number 8686
_diffrn_reflns_theta_max 25.00
_diffrn_reflns_theta_min 1.82
_diffrn_standards_decay_% 7.13
_diffrn_standards_interval_count 97
_diffrn_standards_number 3
_exptl_absorpt_coefficient_mu 0.537
_exptl_absorpt_correction_T_max 0.9500
_exptl_absorpt_correction_T_min 0.8540
_exptl_absorpt_correction_type empirical
_exptl_crystal_density_diffrn 1.398
_exptl_crystal_F_000 3920
_exptl_crystal_size_max 0.48
_exptl_crystal_size_mid 0.46
_exptl_crystal_size_min 0.34
_refine_diff_density_max 0.459
_refine_diff_density_min -0.371
_refine_diff_density_rms 0.052
_refine_ls_extinction_coef 0.00007(2)
_refine_ls_extinction_expression Fc^*^=kFc[1+0.001xFc^2^\l^3^/sin(2\q)]^-1/4^
_refine_ls_extinction_method SHELXL
_refine_ls_goodness_of_fit_all 0.859
_refine_ls_goodness_of_fit_obs 1.038
_refine_ls_hydrogen_treatment none
_refine_ls_matrix_type full
_refine_ls_number_parameters 571
_refine_ls_number_reflns 7970
_refine_ls_number_restraints 0
_refine_ls_restrained_S_all 0.899
_refine_ls_restrained_S_obs 1.038
_refine_ls_R_factor_all 0.0762
_refine_ls_R_factor_obs 0.0409
_refine_ls_shift/esd_max 0.001
_refine_ls_shift/esd_mean 0.000
_refine_ls_structure_factor_coef Fsqd
_refine_ls_weighting_details 'w=1/[\s^2^(Fo^2^)+(0.0519P)^2^+0.0000P] where P=(Fo^2^+2Fc^2^)/3'
_refine_ls_weighting_scheme calc
_refine_ls_wR_factor_all 0.1022
_refine_ls_wR_factor_obs 0.0898
_reflns_number_observed 4822
_reflns_number_total 7973
_reflns_observed_criterion >2sigma(I)
_cod_data_source_file b002450n.txt
_cod_data_source_block '[Ag(tbib)(PPh3)]NO3.CH3OH.H2O'
_cod_depositor_comments
;
The following automatic conversions were performed:
'_symmetry_cell_setting' value 'Monoclinic' changed to 'monoclinic'
according to '/home/saulius/struct/CIF-dictionaries/cif_core.dic'
dictionary named 'cif_core.dic' version 2.4.1 from 2010-06-29.

Automatic conversion script
Id: cif_fix_enum 1527 2010-12-29 10:47:43Z saulius 

The following automatic conversions were performed:

'_refine_ls_weighting_scheme' value 'calc
w=1/[\s^2^(Fo^2^)+(0.0519P)^2^+0.0000P] where P=(Fo^2^+2Fc^2^)/3' was
changed to 'calc'. New tag '_refine_ls_weighting_details' was
created. The value of the new tag was set to
'w=1/[\s^2^(Fo^2^)+(0.0519P)^2^+0.0000P] where P=(Fo^2^+2Fc^2^)/3'.

Automatic conversion script
Id: cif_fix_values 3143 2015-03-26 13:38:13Z robertas 
;
_cod_original_cell_volume 9035.8(24)
_cod_original_sg_symbol_H-M C2/c
_cod_database_code 7051312

loop_
_symmetry_equiv_pos_as_xyz
'x, y, z'
'-x, y, -z+1/2'
'x+1/2, y+1/2, z'
'-x+1/2, y+1/2, -z+1/2'
'-x, -y, -z'
'x, -y, z-1/2'
'-x+1/2, -y+1/2, -z'
'x+1/2, -y+1/2, z-1/2'

loop_
_atom_site_aniso_label
_atom_site_aniso_U_11
_atom_site_aniso_U_22
_atom_site_aniso_U_33
_atom_site_aniso_U_23
_atom_site_aniso_U_13
_atom_site_aniso_U_12
Ag 0.0427(2) 0.0662(2) 0.0552(2) -0.0095(2) 0.02577(13) -0.0084(2)
P 0.0392(5) 0.0524(6) 0.0566(6) -0.0094(5) 0.0253(5) -0.0035(4)
O1 0.113(3) 0.168(4) 0.162(4) 0.102(3) 0.067(3) 0.038(3)
O2 0.126(4) 0.233(5) 0.094(3) 0.010(3) 0.051(3) 0.002(3)
O3 0.173(5) 0.173(5) 0.161(4) -0.039(3) 0.111(4) -0.014(3)
O4 0.095(3) 0.086(3) 0.229(5) 0.038(3) 0.078(3) 0.023(2)
O5 0.130(3) 0.073(3) 0.276(6) -0.001(3) 0.138(4) 0.011(2)
N1 0.037(2) 0.056(2) 0.043(2) -0.0029(15) 0.0144(14) -0.0054(14)
N2 0.058(2) 0.056(2) 0.047(2) 0.002(2) 0.027(2) -0.009(2)
N3 0.042(2) 0.060(2) 0.058(2) -0.009(2) 0.020(2) -0.001(2)
N4 0.059(2) 0.057(2) 0.097(3) -0.006(2) 0.035(2) 0.007(2)
N5 0.042(2) 0.065(2) 0.050(2) -0.005(2) 0.0077(15) 0.002(2)
N6 0.050(2) 0.059(2) 0.067(2) -0.013(2) 0.007(2) -0.004(2)
N7 0.087(3) 0.096(3) 0.067(3) 0.017(3) 0.042(3) -0.007(3)
C1 0.034(2) 0.058(2) 0.042(2) -0.001(2) 0.015(2) 0.003(2)
C2 0.053(2) 0.062(3) 0.051(2) 0.004(2) 0.025(2) -0.001(2)
C3 0.064(3) 0.073(3) 0.042(2) 0.001(2) 0.020(2) 0.003(2)
C4 0.063(3) 0.062(3) 0.047(2) -0.012(2) 0.014(2) -0.002(2)
C5 0.061(3) 0.053(2) 0.061(3) -0.009(2) 0.026(2) -0.015(2)
C6 0.045(2) 0.050(2) 0.047(2) 0.000(2) 0.021(2) 0.001(2)
C7 0.038(2) 0.053(2) 0.046(2) -0.003(2) 0.019(2) 0.000(2)
C8 0.058(2) 0.073(3) 0.044(2) -0.002(2) 0.025(2) -0.002(2)
C9 0.045(2) 0.073(3) 0.035(2) -0.007(2) 0.020(2) -0.004(2)
C10 0.037(2) 0.077(3) 0.042(2) -0.014(2) 0.016(2) -0.004(2)
C11 0.044(2) 0.075(3) 0.047(2) -0.012(2) 0.022(2) 0.004(2)
C12 0.050(2) 0.083(3) 0.057(2) -0.024(2) 0.029(2) -0.017(2)
C13 0.035(2) 0.099(4) 0.040(2) -0.016(2) 0.013(2) -0.002(2)
C14 0.043(2) 0.084(3) 0.039(2) -0.003(2) 0.016(2) 0.009(2)
C15 0.060(3) 0.075(3) 0.070(3) -0.016(2) 0.032(2) 0.003(2)
C16 0.040(2) 0.054(3) 0.067(3) -0.011(2) 0.020(2) -0.001(2)
C17 0.042(2) 0.066(3) 0.069(3) -0.008(2) 0.024(2) -0.006(2)
C18 0.057(3) 0.087(3) 0.078(3) -0.002(3) 0.029(3) 0.000(2)
C19 0.081(4) 0.130(5) 0.078(4) 0.008(4) 0.039(3) -0.006(3)
C20 0.092(4) 0.128(5) 0.098(5) 0.034(4) 0.041(4) 0.005(4)
C21 0.084(4) 0.089(4) 0.111(5) 0.027(4) 0.041(3) 0.016(3)
C22 0.051(2) 0.074(3) 0.080(3) 0.003(3) 0.030(2) -0.001(2)
C23 0.038(2) 0.129(4) 0.054(3) -0.021(3) 0.013(2) -0.008(2)
C24 0.024(2) 0.075(3) 0.048(2) -0.007(2) 0.002(2) -0.004(2)
C25 0.036(2) 0.087(4) 0.061(3) 0.002(3) 0.008(2) -0.017(2)
C26 0.075(4) 0.137(5) 0.089(4) 0.025(4) 0.014(3) -0.043(3)
C27 0.077(4) 0.255(10) 0.076(4) 0.019(6) 0.029(3) -0.064(6)
C28 0.050(3) 0.262(10) 0.068(4) -0.033(6) 0.024(3) -0.026(5)
C29 0.049(3) 0.136(5) 0.063(3) -0.024(3) 0.014(2) 0.006(3)
C30 0.029(2) 0.082(3) 0.048(2) -0.009(2) 0.007(2) -0.001(2)
C31 0.043(2) 0.051(2) 0.056(2) -0.006(2) 0.024(2) 0.002(2)
C32 0.063(3) 0.071(3) 0.063(3) -0.016(2) 0.032(2) -0.007(2)
C33 0.077(3) 0.097(4) 0.072(3) -0.027(3) 0.033(3) -0.011(3)
C34 0.087(4) 0.119(5) 0.054(3) -0.012(3) 0.024(3) 0.018(3)
C35 0.082(3) 0.106(4) 0.067(3) 0.025(3) 0.037(3) 0.020(3)
C36 0.063(3) 0.065(3) 0.065(3) 0.000(2) 0.027(2) 0.004(2)
C37 0.042(2) 0.047(2) 0.063(3) -0.007(2) 0.025(2) -0.009(2)
C38 0.065(3) 0.068(3) 0.091(3) 0.007(2) 0.047(3) 0.012(2)
C39 0.081(4) 0.078(4) 0.146(5) 0.010(4) 0.068(4) 0.024(3)
C40 0.077(4) 0.082(4) 0.117(5) 0.029(4) 0.019(4) 0.013(3)
C41 0.111(4) 0.088(4) 0.069(4) 0.007(3) 0.016(3) 0.004(3)
C42 0.082(3) 0.080(3) 0.063(3) -0.007(3) 0.025(3) 0.004(3)
C43 0.042(2) 0.050(2) 0.061(2) -0.009(2) 0.023(2) 0.001(2)
C44 0.051(2) 0.063(3) 0.095(3) -0.019(2) 0.037(2) -0.009(2)
C45 0.052(3) 0.082(4) 0.121(4) -0.017(3) 0.031(3) -0.017(3)
C46 0.072(4) 0.069(4) 0.177(6) -0.055(4) 0.025(4) -0.014(3)
C47 0.075(4) 0.089(4) 0.211(7) -0.088(4) 0.046(4) -0.011(3)
C48 0.053(3) 0.081(3) 0.126(4) -0.043(3) 0.034(3) -0.011(2)
C49 0.192(8) 0.097(5) 0.380(13) 0.026(7) 0.201(9) 0.013(5)

loop_
_atom_site_label
_atom_site_type_symbol
_atom_site_fract_x
_atom_site_fract_y
_atom_site_fract_z
_atom_site_U_iso_or_equiv
_atom_site_thermal_displace_type
_atom_site_occupancy
_atom_site_calc_flag
_atom_site_refinement_flags
_atom_site_disorder_group
Ag Ag 0.543592(12) 0.714291(15) 0.55237(2) 0.05378(11) Uani 1 d . .
P P 0.64090(4) 0.72669(5) 0.56076(6) 0.0484(3) Uani 1 d . .
O1 O 0.3828(2) 0.4933(2) 0.6348(3) 0.147(2) Uani 1 d . .
O2 O 0.3155(2) 0.5301(3) 0.5342(3) 0.151(2) Uani 1 d . .
O3 O 0.3135(2) 0.5546(2) 0.6316(3) 0.156(2) Uani 1 d . .
O4 O 0.6900(2) 0.9231(2) 0.9298(3) 0.137(2) Uani 1 d . .
O5 O 0.4020(2) 0.9933(2) 0.5810(3) 0.142(2) Uani 1 d . .
H5 H 0.3724(5) 0.9725(9) 0.5739(37) 0.171 Uiso 1 calc R .
N1 N 0.48853(12) 0.62295(14) 0.5271(2) 0.0472(7) Uani 1 d . .
N2 N 0.44029(13) 0.53859(14) 0.5413(2) 0.0528(8) Uani 1 d . .
H2 H 0.42759(13) 0.51134(14) 0.5633(2) 0.063 Uiso 1 calc R .
N3 N 0.49448(13) 0.8151(2) 0.5210(2) 0.0551(8) Uani 1 d . .
N4 N 0.45786(14) 0.9133(2) 0.5223(2) 0.0723(10) Uani 1 d . .
H4 H 0.44607(14) 0.9460(2) 0.5387(2) 0.087 Uiso 1 calc R .
N5 N 0.67032(12) 0.7933(2) 0.9510(2) 0.0583(8) Uani 1 d . .
N6 N 0.67824(14) 0.6857(2) 0.9551(2) 0.0673(10) Uani 1 d . .
H6 H 0.68162(14) 0.6468(2) 0.9414(2) 0.081 Uiso 1 calc R .
N7 N 0.3385(2) 0.5244(2) 0.6024(3) 0.0812(12) Uani 1 d . .
C1 C 0.45742(15) 0.5905(2) 0.4565(2) 0.0463(9) Uani 1 d . .
C2 C 0.4530(2) 0.6042(2) 0.3847(2) 0.0552(10) Uani 1 d . .
H2A H 0.4729(2) 0.6395(2) 0.3778(2) 0.066 Uiso 1 calc R .
C3 C 0.4179(2) 0.5635(2) 0.3241(2) 0.0617(11) Uani 1 d . .
H3 H 0.4143(2) 0.5715(2) 0.2756(2) 0.074 Uiso 1 calc R .
C4 C 0.3880(2) 0.5109(2) 0.3338(2) 0.0626(11) Uani 1 d . .
H4A H 0.3646(2) 0.4847(2) 0.2914(2) 0.075 Uiso 1 calc R .
C5 C 0.3919(2) 0.4967(2) 0.4038(2) 0.0599(10) Uani 1 d . .
H5 H 0.3718(2) 0.4613(2) 0.4102(2) 0.072 Uiso 1 calc R .
C6 C 0.42703(15) 0.5374(2) 0.4649(2) 0.0476(9) Uani 1 d . .
C7 C 0.47650(15) 0.5896(2) 0.5756(2) 0.0466(9) Uani 1 d . .
C8 C 0.5002(2) 0.6027(2) 0.6597(2) 0.0580(10) Uani 1 d . .
H8A H 0.5292(2) 0.5692(2) 0.6886(2) 0.070 Uiso 1 calc R .
H8B H 0.4675(2) 0.5986(2) 0.6716(2) 0.070 Uiso 1 calc R .
C9 C 0.5291(2) 0.6683(2) 0.6876(2) 0.0506(9) Uani 1 d . .
C10 C 0.4966(2) 0.7247(2) 0.6547(2) 0.0532(10) Uani 1 d . .
H10 H 0.4573(2) 0.7214(2) 0.6153(2) 0.064 Uiso 1 calc R .
C11 C 0.5216(2) 0.7860(2) 0.6793(2) 0.0555(10) Uani 1 d . .
C12 C 0.5802(2) 0.7900(2) 0.7398(2) 0.0621(11) Uani 1 d . .
H12 H 0.5975(2) 0.8306(2) 0.7574(2) 0.075 Uiso 1 calc R .
C13 C 0.6126(2) 0.7344(2) 0.7738(2) 0.0598(11) Uani 1 d . .
C14 C 0.5870(2) 0.6740(2) 0.7463(2) 0.0567(10) Uani 1 d . .
H14 H 0.6093(2) 0.6365(2) 0.7680(2) 0.068 Uiso 1 calc R .
C15 C 0.4865(2) 0.8455(2) 0.6396(2) 0.0678(12) Uani 1 d . .
H15A H 0.5057(2) 0.8833(2) 0.6716(2) 0.081 Uiso 1 calc R .
H15B H 0.4469(2) 0.8418(2) 0.6347(2) 0.081 Uiso 1 calc R .
C16 C 0.4805(2) 0.8563(2) 0.5606(2) 0.0563(10) Uani 1 d . .
C17 C 0.4797(2) 0.8473(2) 0.4516(2) 0.0596(10) Uani 1 d . .
C18 C 0.4849(2) 0.8268(2) 0.3881(3) 0.0754(13) Uani 1 d . .
H18 H 0.5006(2) 0.7861(2) 0.3869(3) 0.090 Uiso 1 calc R .
C19 C 0.4656(2) 0.8699(3) 0.3258(3) 0.096(2) Uani 1 d . .
H19 H 0.4681(2) 0.8572(3) 0.2821(3) 0.115 Uiso 1 calc R .
C20 C 0.4427(2) 0.9310(3) 0.3269(4) 0.108(2) Uani 1 d . .
H20 H 0.4303(2) 0.9581(3) 0.2841(4) 0.129 Uiso 1 calc R .
C21 C 0.4379(2) 0.9523(3) 0.3899(4) 0.097(2) Uani 1 d . .
H21 H 0.4226(2) 0.9932(3) 0.3912(4) 0.117 Uiso 1 calc R .
C22 C 0.4573(2) 0.9087(2) 0.4520(3) 0.0691(11) Uani 1 d . .
C23 C 0.6758(2) 0.7404(2) 0.8414(2) 0.0775(13) Uani 1 d . .
H23A H 0.6998(2) 0.7041(2) 0.8404(2) 0.093 Uiso 1 calc R .
H23B H 0.6939(2) 0.7804(2) 0.8361(2) 0.093 Uiso 1 calc R .
C24 C 0.67527(14) 0.7410(2) 0.9170(2) 0.0549(10) Uani 1 d . .
C25 C 0.6748(2) 0.7033(2) 1.0206(3) 0.0672(12) Uani 1 d . .
C26 C 0.6768(2) 0.6677(3) 1.0817(4) 0.111(2) Uani 1 d . .
H26 H 0.6808(2) 0.6226(3) 1.0841(4) 0.133 Uiso 1 calc R .
C27 C 0.6724(3) 0.7025(5) 1.1386(4) 0.139(4) Uani 1 d . .
H27 H 0.6728(3) 0.6804(5) 1.1800(4) 0.167 Uiso 1 calc R .
C28 C 0.6677(2) 0.7686(5) 1.1353(4) 0.128(3) Uani 1 d . .
H28 H 0.6657(2) 0.7904(5) 1.1754(4) 0.154 Uiso 1 calc R .
C29 C 0.6659(2) 0.8044(3) 1.0756(3) 0.088(2) Uani 1 d . .
H29 H 0.6624(2) 0.8496(3) 1.0743(3) 0.105 Uiso 1 calc R .
C30 C 0.66954(15) 0.7705(2) 1.0170(2) 0.0579(11) Uani 1 d . .
C31 C 0.6281(2) 0.7262(2) 0.4616(2) 0.0496(9) Uani 1 d . .
C32 C 0.5966(2) 0.6743(2) 0.4151(2) 0.0648(11) Uani 1 d . .
H32 H 0.5859(2) 0.6399(2) 0.4368(2) 0.078 Uiso 1 calc R .
C33 C 0.5806(2) 0.6720(3) 0.3381(3) 0.0829(14) Uani 1 d . .
H33 H 0.5597(2) 0.6362(3) 0.3084(3) 0.100 Uiso 1 calc R .
C34 C 0.5953(2) 0.7215(3) 0.3054(3) 0.090(2) Uani 1 d . .
H34 H 0.5839(2) 0.7200(3) 0.2529(3) 0.108 Uiso 1 calc R .
C35 C 0.6270(2) 0.7745(3) 0.3491(3) 0.0849(15) Uani 1 d . .
H35 H 0.6373(2) 0.8084(3) 0.3264(3) 0.102 Uiso 1 calc R .
C36 C 0.6435(2) 0.7766(2) 0.4279(2) 0.0657(11) Uani 1 d . .
H36 H 0.6650(2) 0.8121(2) 0.4577(2) 0.079 Uiso 1 calc R .
C37 C 0.69562(15) 0.6632(2) 0.6094(2) 0.0505(9) Uani 1 d . .
C38 C 0.7216(2) 0.6261(2) 0.5751(3) 0.0706(12) Uani 1 d . .
H38 H 0.7129(2) 0.6344(2) 0.5244(3) 0.085 Uiso 1 calc R .
C39 C 0.7608(2) 0.5763(2) 0.6168(4) 0.096(2) Uani 1 d . .
H39 H 0.7781(2) 0.5508(2) 0.5937(4) 0.116 Uiso 1 calc R .
C40 C 0.7741(2) 0.5646(3) 0.6921(4) 0.103(2) Uani 1 d . .
H40 H 0.8011(2) 0.5318(3) 0.7201(4) 0.124 Uiso 1 calc R .
C41 C 0.7487(3) 0.6002(3) 0.7257(3) 0.101(2) Uani 1 d . .
H41 H 0.7577(3) 0.5919(3) 0.7766(3) 0.121 Uiso 1 calc R .
C42 C 0.7095(2) 0.6486(2) 0.6846(3) 0.0794(13) Uani 1 d . .
H42 H 0.6915(2) 0.6725(2) 0.7081(3) 0.095 Uiso 1 calc R .
C43 C 0.6815(2) 0.8016(2) 0.6040(2) 0.0512(9) Uani 1 d . .
C44 C 0.7376(2) 0.8150(2) 0.6141(2) 0.0688(12) Uani 1 d . .
H44 H 0.7566(2) 0.7843(2) 0.5986(2) 0.083 Uiso 1 calc R .
C45 C 0.7663(2) 0.8728(2) 0.6467(3) 0.089(2) Uani 1 d . .
H45 H 0.8038(2) 0.8813(2) 0.6517(3) 0.107 Uiso 1 calc R .
C46 C 0.7401(2) 0.9166(3) 0.6711(4) 0.120(2) Uani 1 d . .
H46 H 0.7591(2) 0.9559(3) 0.6923(4) 0.144 Uiso 1 calc R .
C47 C 0.6855(2) 0.9037(3) 0.6650(4) 0.135(3) Uani 1 d . .
H47 H 0.6683(2) 0.9333(3) 0.6843(4) 0.161 Uiso 1 calc R .
C48 C 0.6558(2) 0.8466(2) 0.6300(3) 0.090(2) Uani 1 d . .
H48 H 0.6179(2) 0.8389(2) 0.6242(3) 0.109 Uiso 1 calc R .
C49 C 0.3869(4) 1.0530(3) 0.5589(6) 0.197(4) Uani 1 d . .
H49A H 0.3878(25) 1.0779(7) 0.6008(11) 0.236 Uiso 1 calc R .
H49B H 0.3473(11) 1.0539(4) 0.5157(21) 0.236 Uiso 1 calc R .
H49C H 0.4144(16) 1.0715(10) 0.5440(33) 0.236 Uiso 1 calc R .

loop_
_atom_type_symbol
_atom_type_description
_atom_type_scat_dispersion_real
_atom_type_scat_dispersion_imag
_atom_type_scat_source
C C 0.0033 0.0016 'International Tables Vol C Tables 4.2.6.8 and 6.1.1.4'
H H 0.0000 0.0000 'International Tables Vol C Tables 4.2.6.8 and 6.1.1.4'
N N 0.0061 0.0033 'International Tables Vol C Tables 4.2.6.8 and 6.1.1.4'
O O 0.0106 0.0060 'International Tables Vol C Tables 4.2.6.8 and 6.1.1.4'
P P 0.1023 0.0942 'International Tables Vol C Tables 4.2.6.8 and 6.1.1.4'
Ag Ag -0.8971 1.1015 'International Tables Vol C Tables 4.2.6.8 and 6.1.1.4'

loop_
_geom_angle_atom_site_label_1
_geom_angle_atom_site_label_2
_geom_angle_atom_site_label_3
_geom_angle
_geom_angle_site_symmetry_1
_geom_angle_site_symmetry_3
_geom_angle_publ_flag
N1 Ag N3 118.57(10) . . ?
N1 Ag P 127.87(8) . . ?
N3 Ag P 109.07(8) . . ?
C37 P C31 105.1(2) . . ?
C37 P C43 103.7(2) . . ?
C31 P C43 106.0(2) . . ?
C37 P Ag 117.76(12) . . ?
C31 P Ag 105.97(12) . . ?
C43 P Ag 117.11(12) . . ?
C7 N1 C1 104.8(3) . . ?
C7 N1 Ag 127.3(2) . . ?
C1 N1 Ag 127.9(2) . . ?
C7 N2 C6 108.3(3) . . ?
C16 N3 C17 104.7(3) . . ?
C16 N3 Ag 132.5(3) . . ?
C17 N3 Ag 122.4(3) . . ?
C16 N4 C22 107.2(4) . . ?
C24 N5 C30 104.6(3) . . ?
C24 N6 C25 106.8(4) . . ?
O1 N7 O2 119.3(6) . . ?
O1 N7 O3 127.0(5) . . ?
O2 N7 O3 113.6(6) . . ?
C6 C1 C2 120.0(3) . . ?
C6 C1 N1 109.8(3) . . ?
C2 C1 N1 130.2(3) . . ?
C3 C2 C1 117.3(4) . . ?
C2 C3 C4 121.7(4) . . ?
C5 C4 C3 121.8(4) . . ?
C4 C5 C6 116.8(4) . . ?
N2 C6 C5 132.7(4) . . ?
N2 C6 C1 104.9(3) . . ?
C5 C6 C1 122.4(3) . . ?
N1 C7 N2 112.3(3) . . ?
N1 C7 C8 126.8(3) . . ?
N2 C7 C8 120.9(3) . . ?
C7 C8 C9 115.7(3) . . ?
C14 C9 C10 118.8(4) . . ?
C14 C9 C8 121.5(4) . . ?
C10 C9 C8 119.7(3) . . ?
C11 C10 C9 121.2(3) . . ?
C10 C11 C12 118.4(4) . . ?
C10 C11 C15 119.8(3) . . ?
C12 C11 C15 121.8(4) . . ?
C13 C12 C11 120.9(4) . . ?
C12 C13 C14 119.3(3) . . ?
C12 C13 C23 119.5(4) . . ?
C14 C13 C23 121.2(4) . . ?
C9 C14 C13 121.3(4) . . ?
C11 C15 C16 113.6(3) . . ?
N3 C16 N4 112.8(4) . . ?
N3 C16 C15 126.8(4) . . ?
N4 C16 C15 120.4(4) . . ?
C22 C17 C18 120.0(4) . . ?
C22 C17 N3 110.1(4) . . ?
C18 C17 N3 129.9(4) . . ?
C17 C18 C19 117.0(5) . . ?
C20 C19 C18 122.2(5) . . ?
C21 C20 C19 121.5(6) . . ?
C20 C21 C22 115.9(5) . . ?
N4 C22 C17 105.2(4) . . ?
N4 C22 C21 131.4(5) . . ?
C17 C22 C21 123.4(5) . . ?
C24 C23 C13 111.1(3) . . ?
N5 C24 N6 113.7(4) . . ?
N5 C24 C23 124.6(4) . . ?
N6 C24 C23 121.7(4) . . ?
C30 C25 N6 105.1(4) . . ?
C30 C25 C26 122.1(5) . . ?
N6 C25 C26 132.8(5) . . ?
C27 C26 C25 116.7(6) . . ?
C28 C27 C26 121.2(7) . . ?
C27 C28 C29 122.8(7) . . ?
C28 C29 C30 117.2(6) . . ?
C25 C30 C29 120.0(5) . . ?
C25 C30 N5 109.8(4) . . ?
C29 C30 N5 130.1(5) . . ?
C36 C31 C32 117.9(4) . . ?
C36 C31 P 124.4(3) . . ?
C32 C31 P 117.6(3) . . ?
C33 C32 C31 121.9(4) . . ?
C34 C33 C32 120.0(5) . . ?
C33 C34 C35 120.5(5) . . ?
C34 C35 C36 119.4(5) . . ?
C31 C36 C35 120.2(4) . . ?
C38 C37 C42 118.0(4) . . ?
C38 C37 P 124.5(3) . . ?
C42 C37 P 117.4(3) . . ?
C37 C38 C39 119.7(4) . . ?
C40 C39 C38 120.1(5) . . ?
C41 C40 C39 120.6(5) . . ?
C40 C41 C42 119.5(5) . . ?
C41 C42 C37 122.1(5) . . ?
C48 C43 C44 117.7(4) . . ?
C48 C43 P 118.5(3) . . ?
C44 C43 P 123.7(3) . . ?
C43 C44 C45 121.5(4) . . ?
C46 C45 C44 119.8(4) . . ?
C45 C46 C47 120.3(5) . . ?
C46 C47 C48 119.9(5) . . ?
C43 C48 C47 120.7(4) . . ?

loop_
_geom_bond_atom_site_label_1
_geom_bond_atom_site_label_2
_geom_bond_distance
_geom_bond_site_symmetry_2
_geom_bond_publ_flag
Ag N1 2.249(3) . ?
Ag N3 2.341(3) . ?
Ag P 2.4205(10) . ?
P C37 1.811(4) . ?
P C31 1.819(4) . ?
P C43 1.820(4) . ?
O1 N7 1.183(5) . ?
O2 N7 1.186(5) . ?
O3 N7 1.212(5) . ?
O5 C49 1.293(6) . ?
N1 C7 1.325(4) . ?
N1 C1 1.396(4) . ?
N2 C7 1.344(4) . ?
N2 C6 1.375(4) . ?
N3 C16 1.309(4) . ?
N3 C17 1.396(5) . ?
N4 C16 1.360(5) . ?
N4 C22 1.379(5) . ?
N5 C24 1.300(5) . ?
N5 C30 1.391(5) . ?
N6 C24 1.342(5) . ?
N6 C25 1.382(5) . ?
C1 C6 1.390(5) . ?
C1 C2 1.393(5) . ?
C2 C3 1.377(5) . ?
C3 C4 1.385(5) . ?
C4 C5 1.366(5) . ?
C5 C6 1.384(5) . ?
C7 C8 1.488(5) . ?
C8 C9 1.507(5) . ?
C9 C14 1.377(5) . ?
C9 C10 1.389(5) . ?
C10 C11 1.386(5) . ?
C11 C12 1.398(5) . ?
C11 C15 1.492(5) . ?
C12 C13 1.378(5) . ?
C13 C14 1.381(5) . ?
C13 C23 1.527(5) . ?
C15 C16 1.505(5) . ?
C17 C22 1.382(6) . ?
C17 C18 1.387(6) . ?
C18 C19 1.395(6) . ?
C19 C20 1.386(7) . ?
C20 C21 1.375(7) . ?
C21 C22 1.400(6) . ?
C23 C24 1.495(5) . ?
C25 C30 1.381(6) . ?
C25 C26 1.387(6) . ?
C26 C27 1.375(9) . ?
C27 C28 1.358(9) . ?
C28 C29 1.368(8) . ?
C29 C30 1.386(6) . ?
C31 C36 1.383(5) . ?
C31 C32 1.383(5) . ?
C32 C33 1.370(6) . ?
C33 C34 1.348(6) . ?
C34 C35 1.381(6) . ?
C35 C36 1.400(6) . ?
C37 C38 1.379(5) . ?
C37 C42 1.380(5) . ?
C38 C39 1.388(6) . ?
C39 C40 1.376(7) . ?
C40 C41 1.341(7) . ?
C41 C42 1.366(6) . ?
C43 C48 1.366(5) . ?
C43 C44 1.373(5) . ?
C44 C45 1.380(5) . ?
C45 C46 1.339(7) . ?
C46 C47 1.364(7) . ?
C47 C48 1.385(6) . ?

loop_
_geom_torsion_atom_site_label_1
_geom_torsion_atom_site_label_2
_geom_torsion_atom_site_label_3
_geom_torsion_atom_site_label_4
_geom_torsion
_geom_torsion_site_symmetry_1
_geom_torsion_site_symmetry_2
_geom_torsion_site_symmetry_3
_geom_torsion_site_symmetry_4
_geom_torsion_publ_flag
N1 Ag P C37 -41.2(2) . . . . ?
N3 Ag P C37 163.4(2) . . . . ?
N1 Ag P C31 76.1(2) . . . . ?
N3 Ag P C31 -79.42(15) . . . . ?
N1 Ag P C43 -166.0(2) . . . . ?
N3 Ag P C43 38.5(2) . . . . ?
N3 Ag N1 C7 -96.3(3) . . . . ?
P Ag N1 C7 110.2(3) . . . . ?
N3 Ag N1 C1 80.6(3) . . . . ?
P Ag N1 C1 -72.8(3) . . . . ?
N1 Ag N3 C16 92.3(3) . . . . ?
P Ag N3 C16 -109.6(3) . . . . ?
N1 Ag N3 C17 -95.7(3) . . . . ?
P Ag N3 C17 62.4(3) . . . . ?
C7 N1 C1 C6 -0.1(4) . . . . ?
Ag N1 C1 C6 -177.5(2) . . . . ?
C7 N1 C1 C2 179.1(4) . . . . ?
Ag N1 C1 C2 1.6(5) . . . . ?
C6 C1 C2 C3 -0.1(5) . . . . ?
N1 C1 C2 C3 -179.1(4) . . . . ?
C1 C2 C3 C4 0.2(6) . . . . ?
C2 C3 C4 C5 -0.2(6) . . . . ?
C3 C4 C5 C6 0.2(6) . . . . ?
C7 N2 C6 C5 -179.2(4) . . . . ?
C7 N2 C6 C1 0.0(4) . . . . ?
C4 C5 C6 N2 178.9(4) . . . . ?
C4 C5 C6 C1 -0.2(6) . . . . ?
C2 C1 C6 N2 -179.2(3) . . . . ?
N1 C1 C6 N2 0.0(4) . . . . ?
C2 C1 C6 C5 0.1(5) . . . . ?
N1 C1 C6 C5 179.3(3) . . . . ?
C1 N1 C7 N2 0.1(4) . . . . ?
Ag N1 C7 N2 177.6(2) . . . . ?
C1 N1 C7 C8 178.1(3) . . . . ?
Ag N1 C7 C8 -4.4(5) . . . . ?
C6 N2 C7 N1 0.0(4) . . . . ?
C6 N2 C7 C8 -178.2(3) . . . . ?
N1 C7 C8 C9 14.7(5) . . . . ?
N2 C7 C8 C9 -167.5(3) . . . . ?
C7 C8 C9 C14 -123.4(4) . . . . ?
C7 C8 C9 C10 57.8(5) . . . . ?
C14 C9 C10 C11 0.7(5) . . . . ?
C8 C9 C10 C11 179.5(3) . . . . ?
C9 C10 C11 C12 -1.6(5) . . . . ?
C9 C10 C11 C15 176.6(3) . . . . ?
C10 C11 C12 C13 0.6(5) . . . . ?
C15 C11 C12 C13 -177.6(3) . . . . ?
C11 C12 C13 C14 1.3(6) . . . . ?
C11 C12 C13 C23 -178.1(3) . . . . ?
C10 C9 C14 C13 1.3(5) . . . . ?
C8 C9 C14 C13 -177.5(3) . . . . ?
C12 C13 C14 C9 -2.3(5) . . . . ?
C23 C13 C14 C9 177.1(3) . . . . ?
C10 C11 C15 C16 -73.3(5) . . . . ?
C12 C11 C15 C16 104.9(4) . . . . ?
C17 N3 C16 N4 -0.2(4) . . . . ?
Ag N3 C16 N4 172.8(2) . . . . ?
C17 N3 C16 C15 178.8(3) . . . . ?
Ag N3 C16 C15 -8.2(6) . . . . ?
C22 N4 C16 N3 -0.3(4) . . . . ?
C22 N4 C16 C15 -179.4(3) . . . . ?
C11 C15 C16 N3 11.0(6) . . . . ?
C11 C15 C16 N4 -170.0(3) . . . . ?
C16 N3 C17 C22 0.7(4) . . . . ?
Ag N3 C17 C22 -173.2(2) . . . . ?
C16 N3 C17 C18 -180.0(4) . . . . ?
Ag N3 C17 C18 6.1(5) . . . . ?
C22 C17 C18 C19 -1.4(6) . . . . ?
N3 C17 C18 C19 179.3(4) . . . . ?
C17 C18 C19 C20 0.7(7) . . . . ?
C18 C19 C20 C21 0.1(9) . . . . ?
C19 C20 C21 C22 -0.1(8) . . . . ?
C16 N4 C22 C17 0.6(4) . . . . ?
C16 N4 C22 C21 178.8(5) . . . . ?
C18 C17 C22 N4 179.8(4) . . . . ?
N3 C17 C22 N4 -0.8(4) . . . . ?
C18 C17 C22 C21 1.4(6) . . . . ?
N3 C17 C22 C21 -179.2(4) . . . . ?
C20 C21 C22 N4 -178.5(5) . . . . ?
C20 C21 C22 C17 -0.6(7) . . . . ?
C12 C13 C23 C24 90.7(5) . . . . ?
C14 C13 C23 C24 -88.7(5) . . . . ?
C30 N5 C24 N6 -0.4(4) . . . . ?
C30 N5 C24 C23 177.7(3) . . . . ?
C25 N6 C24 N5 0.1(4) . . . . ?
C25 N6 C24 C23 -178.1(3) . . . . ?
C13 C23 C24 N5 -89.2(5) . . . . ?
C13 C23 C24 N6 88.8(5) . . . . ?
C24 N6 C25 C30 0.3(4) . . . . ?
C24 N6 C25 C26 -178.6(4) . . . . ?
C30 C25 C26 C27 0.7(7) . . . . ?
N6 C25 C26 C27 179.4(5) . . . . ?
C25 C26 C27 C28 -1.3(9) . . . . ?
C26 C27 C28 C29 1.2(11) . . . . ?
C27 C28 C29 C30 -0.5(8) . . . . ?
N6 C25 C30 C29 -179.1(3) . . . . ?
C26 C25 C30 C29 0.0(6) . . . . ?
N6 C25 C30 N5 -0.6(4) . . . . ?
C26 C25 C30 N5 178.4(4) . . . . ?
C28 C29 C30 C25 -0.1(6) . . . . ?
C28 C29 C30 N5 -178.2(4) . . . . ?
C24 N5 C30 C25 0.6(4) . . . . ?
C24 N5 C30 C29 178.9(4) . . . . ?
C37 P C31 C36 -113.6(3) . . . . ?
C43 P C31 C36 -4.1(4) . . . . ?
Ag P C31 C36 121.0(3) . . . . ?
C37 P C31 C32 71.8(3) . . . . ?
C43 P C31 C32 -178.7(3) . . . . ?
Ag P C31 C32 -53.6(3) . . . . ?
C36 C31 C32 C33 -0.2(6) . . . . ?
P C31 C32 C33 174.8(3) . . . . ?
C31 C32 C33 C34 -0.5(7) . . . . ?
C32 C33 C34 C35 0.8(7) . . . . ?
C33 C34 C35 C36 -0.5(7) . . . . ?
C32 C31 C36 C35 0.4(6) . . . . ?
P C31 C36 C35 -174.1(3) . . . . ?
C34 C35 C36 C31 -0.1(6) . . . . ?
C31 P C37 C38 2.1(4) . . . . ?
C43 P C37 C38 -109.0(3) . . . . ?
Ag P C37 C38 119.8(3) . . . . ?
C31 P C37 C42 -173.9(3) . . . . ?
C43 P C37 C42 75.0(3) . . . . ?
Ag P C37 C42 -56.3(3) . . . . ?
C42 C37 C38 C39 -0.6(6) . . . . ?
P C37 C38 C39 -176.6(3) . . . . ?
C37 C38 C39 C40 -0.8(7) . . . . ?
C38 C39 C40 C41 1.3(8) . . . . ?
C39 C40 C41 C42 -0.4(9) . . . . ?
C40 C41 C42 C37 -1.0(8) . . . . ?
C38 C37 C42 C41 1.6(6) . . . . ?
P C37 C42 C41 177.8(4) . . . . ?
C37 P C43 C48 -131.0(4) . . . . ?
C31 P C43 C48 118.5(4) . . . . ?
Ag P C43 C48 0.6(4) . . . . ?
C37 P C43 C44 47.1(4) . . . . ?
C31 P C43 C44 -63.4(4) . . . . ?
Ag P C43 C44 178.6(3) . . . . ?
C48 C43 C44 C45 -2.4(7) . . . . ?
P C43 C44 C45 179.5(4) . . . . ?
C43 C44 C45 C46 1.7(8) . . . . ?
C44 C45 C46 C47 1.1(10) . . . . ?
C45 C46 C47 C48 -3.2(11) . . . . ?
C44 C43 C48 C47 0.3(8) . . . . ?
P C43 C48 C47 178.5(5) . . . . ?
C46 C47 C48 C43 2.5(10) . . . . ?
